data_7131980
loop_
_publ_author_name
'BARRIOS MORENO, LEONI ALEJANDRA ALEJANDRA'
'Teat, Simon'
'Roubeau, Olivier'
'Aromi, Guillem'

_publ_section_title
;
 A Supramolecular Helicate with Two Independent Fe(II) Switchable Centres
 and a [Fe(anilate)3]3&#x2212; Guest
;
_journal_name_full 'Chemical Communications'
_journal_paper_doi 10.1039/D3CC02278A
_journal_year 2023
_chemical_formula_moiety 'C84 H60 Fe2 N18, C18 H6 Fe O12, B F4'
_chemical_formula_sum 'C102 H66 B F4 Fe3 N18 O12'
_chemical_formula_weight 1990.08
_space_group_crystal_system cubic
_space_group_IT_number 198
_space_group_name_Hall 'P 2ac 2ab 3'
_space_group_name_H-M_alt 'P 21 3'
_atom_sites_solution_hydrogens mixed
_audit_creation_method SHELXL-2017/1
_audit_update_record
;
2023-07-19 deposited with the CCDC.	2023-08-04 downloaded from the CCDC.
;
_cell_angle_alpha 90
_cell_angle_beta 90
_cell_angle_gamma 90
_cell_formula_units_Z 4
_cell_length_a 21.6411(3)
_cell_length_b 21.6411(3)
_cell_length_c 21.6411(3)
_cell_measurement_reflns_used 9459
_cell_measurement_temperature 250(2)
_cell_measurement_theta_max 27.54
_cell_measurement_theta_min 2.89
_cell_volume 10135.3(2)
_computing_cell_refinement 'Bruker SAINT v8.40'
_computing_data_collection 'Bruker APEX 3'
_computing_data_reduction 'Bruker SAINT v8.40'
_computing_structure_refinement 'SHELXL-2017/1 (Sheldrick, 2017)'
_computing_structure_solution 'SHELXT 2014/5 (Sheldrick, 2014)'
_diffrn_ambient_temperature 250(2)
_diffrn_measured_fraction_theta_full 0.999
_diffrn_measured_fraction_theta_max 0.999
_diffrn_measurement_device_type 'Bruker D8 with PHOTON II detector'
_diffrn_measurement_method 'shutterless /f and /w scans'
_diffrn_radiation_monochromator 'silicon 111'
_diffrn_radiation_source 'Advanced Light Source station 12.2.1'
_diffrn_radiation_type synchrotron
_diffrn_radiation_wavelength 0.7288
_diffrn_reflns_av_R_equivalents 0.0461
_diffrn_reflns_av_unetI/netI 0.0220
_diffrn_reflns_Laue_measured_fraction_full 0.999
_diffrn_reflns_Laue_measured_fraction_max 0.999
_diffrn_reflns_limit_h_max 27
_diffrn_reflns_limit_h_min -27
_diffrn_reflns_limit_k_max 27
_diffrn_reflns_limit_k_min -27
_diffrn_reflns_limit_l_max 27
_diffrn_reflns_limit_l_min -27
_diffrn_reflns_number 153634
_diffrn_reflns_point_group_measured_fraction_full 0.998
_diffrn_reflns_point_group_measured_fraction_max 0.997
_diffrn_reflns_theta_full 27.850
_diffrn_reflns_theta_max 27.895
_diffrn_reflns_theta_min 2.158
_exptl_absorpt_coefficient_mu 0.530
_exptl_absorpt_correction_T_max 0.746
_exptl_absorpt_correction_T_min 0.660
_exptl_absorpt_correction_type multi-scan
_exptl_absorpt_process_details 'SADABS-2016/2 - Bruker AXS'
_exptl_crystal_colour 'dark red'
_exptl_crystal_density_diffrn 1.304
_exptl_crystal_description block
_exptl_crystal_F_000 4076
_exptl_crystal_size_max 0.120
_exptl_crystal_size_mid 0.100
_exptl_crystal_size_min 0.100
_refine_diff_density_max 0.363
_refine_diff_density_min -0.281
_refine_diff_density_rms 0.042
_refine_ls_abs_structure_details
;
 Flack x determined using 3158 quotients [(I+)-(I-)]/[(I+)+(I-)]
 (Parsons, Flack and Wagner, Acta Cryst. B69 (2013) 249-259).
;
_refine_ls_abs_structure_Flack 0.026(2)
_refine_ls_extinction_method none
_refine_ls_goodness_of_fit_ref 1.036
_refine_ls_hydrogen_treatment mixed
_refine_ls_matrix_type full
_refine_ls_number_parameters 457
_refine_ls_number_reflns 7482
_refine_ls_number_restraints 60
_refine_ls_restrained_S_all 1.046
_refine_ls_R_factor_all 0.0329
_refine_ls_R_factor_gt 0.0315
_refine_ls_shift/su_max 0.002
_refine_ls_shift/su_mean 0.000
_refine_ls_structure_factor_coef Fsqd
_refine_ls_weighting_details 'w=1/[\s^2^(Fo^2^)+(0.0634P)^2^+0.9131P] where P=(Fo^2^+2Fc^2^)/3'
_refine_ls_weighting_scheme calc
_refine_ls_wR_factor_gt 0.0918
_refine_ls_wR_factor_ref 0.0931
_reflns_Friedel_coverage 0.851
_reflns_Friedel_fraction_full 0.996
_reflns_Friedel_fraction_max 0.996
_reflns_number_gt 7152
_reflns_number_total 7482
_reflns_threshold_expression 'I > 2\s(I)'
_cod_data_source_file d3cc02278a4.cif
_cod_data_source_block lb2205-250K
_cod_original_cell_volume 10135.3(4)
_cod_database_code 7131980
_shelx_shelxl_version_number 2017/1
_shelx_space_group_comment
;
The symmetry employed for this shelxl refinement is uniquely defined
by the following loop, which should always be used as a source of
symmetry information in preference to the above space-group names.
They are only intended as comments.
;
_shelx_estimated_absorpt_t_min 0.939
_shelx_estimated_absorpt_t_max 0.949

loop_
_space_group_symop_operation_xyz
'x, y, z'
'-x+1/2, -y, z+1/2'
'-x, y+1/2, -z+1/2'
'x+1/2, -y+1/2, -z'
'z, x, y'
'z+1/2, -x+1/2, -y'
'-z+1/2, -x, y+1/2'
'-z, x+1/2, -y+1/2'
'y, z, x'
'-y, z+1/2, -x+1/2'
'y+1/2, -z+1/2, -x'
'-y+1/2, -z, x+1/2'

loop_
_atom_site_label
_atom_site_type_symbol
_atom_site_fract_x
_atom_site_fract_y
_atom_site_fract_z
_atom_site_U_iso_or_equiv
_atom_site_adp_type
_atom_site_occupancy
_atom_site_site_symmetry_order
_atom_site_calc_flag
_atom_site_refinement_flags_posn
_atom_site_refinement_flags_adp
_atom_site_refinement_flags_occupancy
_atom_site_disorder_assembly
_atom_site_disorder_group
Fe1 Fe 0.54800(2) 0.54800(2) 0.54800(2) 0.04235(14) Uani 1 3 d S T P . .
Fe2 Fe 0.82952(2) 0.82952(2) 0.82952(2) 0.04429(14) Uani 1 3 d S T P . .
N1 N 0.49097(10) 0.58194(10) 0.48376(10) 0.0486(4) Uani 1 1 d . . . . .
N2 N 0.60195(9) 0.61065(10) 0.51121(10) 0.0459(4) Uani 1 1 d . . . . .
N3 N 0.66188(10) 0.62626(10) 0.51537(10) 0.0467(4) Uani 1 1 d . . . . .
H3 H 0.6789(17) 0.6125(17) 0.5512(17) 0.070 Uiso 1 1 d . U . . .
N4 N 0.86524(10) 0.74452(11) 0.72127(10) 0.0478(5) Uani 1 1 d D . . . .
H4 H 0.8325(13) 0.7509(16) 0.7009(15) 0.072 Uiso 1 1 d D U . . .
N5 N 0.86638(10) 0.76209(10) 0.78116(10) 0.0473(4) Uani 1 1 d . . . . .
N6 N 0.88980(11) 0.79553(11) 0.89136(11) 0.0550(5) Uani 1 1 d . . . . .
C1 C 0.43257(12) 0.56535(14) 0.47343(15) 0.0575(6) Uani 1 1 d . . . . .
H1A H 0.414157 0.536092 0.499728 0.069 Uiso 1 1 calc R U . . .
C2 C 0.39791(15) 0.58976(17) 0.42516(18) 0.0726(9) Uani 1 1 d . . . . .
H2A H 0.357261 0.576158 0.418134 0.087 Uiso 1 1 calc R U . . .
C3 C 0.42395(17) 0.63407(18) 0.38787(18) 0.0773(9) Uani 1 1 d . . . . .
H3A H 0.400919 0.651689 0.355527 0.093 Uiso 1 1 calc R U . . .
C4 C 0.48391(16) 0.65251(15) 0.39813(16) 0.0676(8) Uani 1 1 d . . . . .
H4A H 0.502580 0.682669 0.373057 0.081 Uiso 1 1 calc R U . . .
C5 C 0.51619(13) 0.62532(12) 0.44664(13) 0.0515(5) Uani 1 1 d . . . . .
C6 C 0.58023(13) 0.63880(12) 0.46111(12) 0.0506(5) Uani 1 1 d . . . . .
C7 C 0.62601(14) 0.67345(14) 0.43280(12) 0.0563(6) Uani 1 1 d . . . . .
H7A H 0.622352 0.697563 0.396851 0.068 Uiso 1 1 calc R U . . .
C8 C 0.67783(13) 0.66511(13) 0.46836(11) 0.0514(6) Uani 1 1 d . . . . .
C9 C 0.74025(13) 0.69025(13) 0.46078(12) 0.0549(6) Uani 1 1 d . . . . .
C10 C 0.75218(18) 0.7317(2) 0.41321(16) 0.0776(10) Uani 1 1 d . . . . .
H10A H 0.720058 0.743899 0.386639 0.093 Uiso 1 1 calc R U . . .
C11 C 0.8107(2) 0.7549(2) 0.40479(19) 0.1004(15) Uani 1 1 d . . . . .
H11A H 0.818098 0.783945 0.373364 0.120 Uiso 1 1 calc R U . . .
C12 C 0.85843(18) 0.7358(2) 0.44214(17) 0.0927(13) Uani 1 1 d . . . . .
H12A H 0.898718 0.750115 0.434479 0.111 Uiso 1 1 calc R U . . .
C13 C 0.84784(14) 0.69582(17) 0.49084(14) 0.0654(8) Uani 1 1 d . . . . .
C14 C 0.78809(13) 0.67295(14) 0.49946(12) 0.0561(6) Uani 1 1 d . . . . .
H14A H 0.780281 0.645344 0.532073 0.067 Uiso 1 1 calc R U . . .
C15 C 0.89580(13) 0.68156(17) 0.53724(14) 0.0651(8) Uani 1 1 d . . . . .
C16 C 0.95339(17) 0.6581(2) 0.52219(18) 0.0927(13) Uani 1 1 d . . . . .
H16A H 0.963041 0.649109 0.480798 0.111 Uiso 1 1 calc R U . . .
C17 C 0.99601(18) 0.6480(3) 0.5673(2) 0.1028(15) Uani 1 1 d . . . . .
H17A H 1.034958 0.632023 0.556530 0.123 Uiso 1 1 calc R U . . .
C18 C 0.98324(16) 0.6606(2) 0.62879(18) 0.0852(11) Uani 1 1 d . . . . .
H18A H 1.012728 0.652255 0.659569 0.102 Uiso 1 1 calc R U . . .
C19 C 0.92568(13) 0.68615(15) 0.64449(14) 0.0585(7) Uani 1 1 d . . . . .
C20 C 0.88283(12) 0.69478(14) 0.59879(13) 0.0576(6) Uani 1 1 d . . . . .
H20A H 0.843546 0.710058 0.609288 0.069 Uiso 1 1 calc R U . . .
C21 C 0.91418(12) 0.70781(13) 0.70796(13) 0.0519(6) Uani 1 1 d . . . . .
C22 C 0.94849(13) 0.70228(14) 0.76136(14) 0.0572(6) Uani 1 1 d . . . . .
H22A H 0.985248 0.679801 0.766897 0.069 Uiso 1 1 calc R U . . .
C23 C 0.91735(12) 0.73674(12) 0.80480(13) 0.0515(6) Uani 1 1 d . . . . .
C24 C 0.92964(14) 0.75309(14) 0.86898(13) 0.0569(6) Uani 1 1 d . . . . .
C25 C 0.97707(18) 0.72872(18) 0.90319(17) 0.0766(9) Uani 1 1 d . . . . .
H25A H 1.004549 0.699967 0.885727 0.092 Uiso 1 1 calc R U . . .
C26 C 0.9836(2) 0.7473(2) 0.96376(18) 0.0916(12) Uani 1 1 d . . . . .
H26A H 1.015524 0.731115 0.988306 0.110 Uiso 1 1 calc R U . . .
C27 C 0.9436(2) 0.7891(2) 0.98765(18) 0.0922(12) Uani 1 1 d . . . . .
H27A H 0.947312 0.801951 1.028979 0.111 Uiso 1 1 calc R U . . .
C28 C 0.89723(17) 0.81264(17) 0.95056(15) 0.0713(8) Uani 1 1 d . . . . .
H28A H 0.869797 0.841791 0.967439 0.086 Uiso 1 1 calc R U . . .
Fe3 Fe 0.68727(2) 0.68727(2) 0.68727(2) 0.05041(16) Uani 1 3 d S T P . .
O1 O 0.72031(8) 0.61884(8) 0.63455(8) 0.0473(4) Uani 1 1 d . . . . .
O2 O 0.75092(9) 0.65652(8) 0.74596(8) 0.0501(4) Uani 1 1 d . . . . .
O3 O 0.86987(16) 0.46261(18) 0.64673(14) 0.1198(14) Uani 1 1 d . . . . .
O4 O 0.89531(16) 0.4979(2) 0.76331(15) 0.1283(16) Uani 1 1 d . . . . .
C29 C 0.76542(12) 0.58856(13) 0.66054(12) 0.0489(5) Uani 1 1 d . . . . .
C30 C 0.78135(12) 0.60926(13) 0.72490(12) 0.0504(5) Uani 1 1 d . . . . .
C31 C 0.82467(15) 0.57883(17) 0.75872(14) 0.0678(8) Uani 1 1 d . . . . .
H31A H 0.833095 0.592174 0.799191 0.081 Uiso 1 1 calc R U . . .
C32 C 0.85731(16) 0.5278(2) 0.73472(16) 0.0807(11) Uani 1 1 d . . . . .
C33 C 0.84188(16) 0.50696(19) 0.66721(16) 0.0756(9) Uani 1 1 d . . . . .
C34 C 0.79577(13) 0.54112(15) 0.63401(13) 0.0604(7) Uani 1 1 d . . . . .
H34A H 0.786573 0.530207 0.592992 0.072 Uiso 1 1 calc R U . . .
B1 B 0.3930(8) 0.3930(9) 0.3943(11) 0.084(2) Uani 0.3333 1 d D U P A -1
F1 F 0.3853(12) 0.3414(11) 0.4297(15) 0.111(5) Uani 0.3333 1 d D U P A -1
F2 F 0.4093(7) 0.4416(11) 0.4308(16) 0.159(7) Uani 0.3333 1 d D U P A -1
F3 F 0.4388(11) 0.3897(15) 0.3514(10) 0.136(8) Uani 0.3333 1 d D U P A -1
F4 F 0.3373(8) 0.4096(12) 0.3701(10) 0.134(7) Uani 0.3333 1 d D U P A -1

loop_
_atom_site_aniso_label
_atom_site_aniso_U_11
_atom_site_aniso_U_22
_atom_site_aniso_U_33
_atom_site_aniso_U_23
_atom_site_aniso_U_13
_atom_site_aniso_U_12
Fe1 0.04235(14) 0.04235(14) 0.04235(14) 0.00154(13) 0.00154(13) 0.00154(13)
Fe2 0.04429(14) 0.04429(14) 0.04429(14) 0.00047(13) 0.00047(13) 0.00047(13)
N1 0.0467(10) 0.0480(11) 0.0511(11) 0.0003(9) -0.0016(9) 0.0043(8)
N2 0.0446(10) 0.0486(11) 0.0444(10) 0.0033(8) 0.0022(8) 0.0004(8)
N3 0.0451(10) 0.0528(11) 0.0423(10) 0.0012(8) 0.0025(8) -0.0037(9)
N4 0.0420(10) 0.0563(12) 0.0452(10) 0.0001(9) 0.0033(8) 0.0005(9)
N5 0.0446(10) 0.0510(11) 0.0464(10) 0.0022(9) 0.0016(8) 0.0016(8)
N6 0.0567(12) 0.0579(12) 0.0504(11) 0.0016(10) -0.0069(10) -0.0010(10)
C1 0.0456(12) 0.0593(15) 0.0676(16) 0.0063(13) -0.0035(12) 0.0045(11)
C2 0.0518(16) 0.074(2) 0.092(2) 0.0140(17) -0.0193(15) 0.0032(14)
C3 0.0683(19) 0.079(2) 0.085(2) 0.0228(18) -0.0247(17) 0.0088(16)
C4 0.0662(17) 0.0654(17) 0.0711(19) 0.0195(15) -0.0108(15) 0.0029(14)
C5 0.0524(13) 0.0503(13) 0.0517(13) 0.0049(11) -0.0016(11) 0.0042(10)
C6 0.0545(14) 0.0511(13) 0.0462(13) 0.0048(10) -0.0011(10) 0.0001(10)
C7 0.0627(15) 0.0596(15) 0.0466(12) 0.0076(11) 0.0008(11) -0.0053(12)
C8 0.0587(14) 0.0538(13) 0.0417(11) -0.0021(10) 0.0056(10) -0.0049(11)
C9 0.0584(14) 0.0629(15) 0.0435(12) -0.0045(11) 0.0108(11) -0.0105(12)
C10 0.077(2) 0.098(3) 0.0581(17) 0.0185(17) 0.0027(15) -0.0196(19)
C11 0.087(3) 0.140(4) 0.074(2) 0.037(2) 0.009(2) -0.039(3)
C12 0.070(2) 0.143(4) 0.066(2) 0.013(2) 0.0188(17) -0.037(2)
C13 0.0550(15) 0.088(2) 0.0531(14) -0.0105(14) 0.0172(12) -0.0126(14)
C14 0.0552(14) 0.0671(16) 0.0459(12) -0.0052(12) 0.0148(11) -0.0100(12)
C15 0.0486(14) 0.088(2) 0.0591(15) -0.0100(14) 0.0165(12) -0.0085(14)
C16 0.0605(18) 0.146(4) 0.071(2) -0.029(2) 0.0245(17) 0.002(2)
C17 0.0562(19) 0.159(4) 0.093(3) -0.030(3) 0.0198(19) 0.026(2)
C18 0.0498(16) 0.127(3) 0.079(2) -0.018(2) 0.0045(15) 0.0185(19)
C19 0.0437(12) 0.0706(17) 0.0614(15) -0.0068(13) 0.0108(11) -0.0018(12)
C20 0.0426(12) 0.0704(17) 0.0598(15) -0.0063(13) 0.0146(11) -0.0025(11)
C21 0.0420(12) 0.0564(14) 0.0574(14) -0.0032(11) 0.0057(10) -0.0020(10)
C22 0.0457(13) 0.0598(15) 0.0661(16) -0.0014(12) -0.0009(12) 0.0075(11)
C23 0.0477(13) 0.0517(13) 0.0551(14) 0.0043(11) -0.0036(11) 0.0018(10)
C24 0.0558(14) 0.0591(15) 0.0558(14) 0.0053(12) -0.0080(12) 0.0022(12)
C25 0.076(2) 0.080(2) 0.073(2) 0.0043(17) -0.0178(17) 0.0226(17)
C26 0.097(3) 0.106(3) 0.072(2) 0.001(2) -0.034(2) 0.023(2)
C27 0.105(3) 0.110(3) 0.0610(19) -0.012(2) -0.028(2) 0.024(2)
C28 0.081(2) 0.080(2) 0.0532(15) -0.0057(15) -0.0121(14) 0.0121(17)
Fe3 0.05041(16) 0.05041(16) 0.05041(16) -0.00040(14) -0.00040(14) -0.00040(14)
O1 0.0482(9) 0.0531(9) 0.0406(8) -0.0013(7) -0.0011(7) 0.0076(7)
O2 0.0557(10) 0.0496(9) 0.0449(9) -0.0008(7) -0.0010(7) 0.0078(8)
O3 0.124(2) 0.146(3) 0.0890(19) -0.046(2) -0.0316(18) 0.086(2)
O4 0.112(2) 0.181(4) 0.092(2) -0.044(2) -0.0387(19) 0.094(3)
C29 0.0447(12) 0.0563(13) 0.0457(12) 0.0014(10) 0.0007(9) 0.0001(10)
C30 0.0481(12) 0.0561(14) 0.0468(12) -0.0028(10) 0.0008(10) 0.0010(11)
C31 0.0610(16) 0.090(2) 0.0528(15) -0.0132(14) -0.0112(13) 0.0204(16)
C32 0.0636(18) 0.114(3) 0.0642(18) -0.0152(19) -0.0138(15) 0.0375(19)
C33 0.0637(17) 0.098(3) 0.0646(18) -0.0169(17) -0.0061(15) 0.0267(17)
C34 0.0548(14) 0.0751(18) 0.0513(14) -0.0095(13) -0.0023(11) 0.0114(13)
B1 0.071(9) 0.073(9) 0.107(13) -0.001(6) 0.033(6) 0.006(8)
F1 0.125(11) 0.091(7) 0.117(13) 0.016(6) 0.056(10) 0.017(7)
F2 0.187(15) 0.114(8) 0.175(13) -0.037(8) 0.008(14) -0.032(11)
F3 0.109(9) 0.194(16) 0.105(11) 0.049(9) 0.053(9) 0.035(10)
F4 0.091(6) 0.145(16) 0.167(13) 0.016(8) 0.007(6) 0.024(8)

loop_
_atom_type_symbol
_atom_type_description
_atom_type_scat_dispersion_real
_atom_type_scat_dispersion_imag
_atom_type_scat_source
C C 0.0034 0.0017 'XDisp Program in WinGX L.J. Farrugia, J.Appl.Cryst. 2012,45,849-854'
H H 0.0000 0.0000 'XDisp Program in WinGX L.J. Farrugia, J.Appl.Cryst. 2012,45,849-854'
B B 0.0017 0.0007 'XDisp Program in WinGX L.J. Farrugia, J.Appl.Cryst. 2012,45,849-854'
N N 0.0065 0.0035 'XDisp Program in WinGX L.J. Farrugia, J.Appl.Cryst. 2012,45,849-854'
O O 0.0115 0.0064 'XDisp Program in WinGX L.J. Farrugia, J.Appl.Cryst. 2012,45,849-854'
F F 0.0185 0.0109 'XDisp Program in WinGX L.J. Farrugia, J.Appl.Cryst. 2012,45,849-854'
Fe Fe 0.3511 0.8892 'XDisp Program in WinGX L.J. Farrugia, J.Appl.Cryst. 2012,45,849-854'

loop_
_geom_angle_atom_site_label_1
_geom_angle_atom_site_label_2
_geom_angle_atom_site_label_3
_geom_angle
_geom_angle_site_symmetry_1
_geom_angle_site_symmetry_3
_geom_angle_publ_flag
N2 Fe1 N2 96.39(8) . 9 ?
N2 Fe1 N2 96.38(8) . 5 ?
N2 Fe1 N2 96.39(8) 9 5 ?
N2 Fe1 N1 80.27(9) . . ?
N2 Fe1 N1 172.52(9) 9 . ?
N2 Fe1 N1 90.65(9) 5 . ?
N2 Fe1 N1 90.65(9) . 9 ?
N2 Fe1 N1 80.27(9) 9 9 ?
N2 Fe1 N1 172.52(9) 5 9 ?
N1 Fe1 N1 93.03(9) . 9 ?
N2 Fe1 N1 172.52(9) . 5 ?
N2 Fe1 N1 90.65(9) 9 5 ?
N2 Fe1 N1 80.27(9) 5 5 ?
N1 Fe1 N1 93.03(9) . 5 ?
N1 Fe1 N1 93.03(9) 9 5 ?
N5 Fe2 N5 97.02(8) . 9 ?
N5 Fe2 N5 97.02(8) . 5 ?
N5 Fe2 N5 97.02(8) 9 5 ?
N5 Fe2 N6 90.97(9) . 5 ?
N5 Fe2 N6 171.67(9) 9 5 ?
N5 Fe2 N6 79.58(9) 5 5 ?
N5 Fe2 N6 171.67(9) . 9 ?
N5 Fe2 N6 79.58(9) 9 9 ?
N5 Fe2 N6 90.97(9) 5 9 ?
N6 Fe2 N6 92.81(10) 5 9 ?
N5 Fe2 N6 79.58(9) . . ?
N5 Fe2 N6 90.97(9) 9 . ?
N5 Fe2 N6 171.67(9) 5 . ?
N6 Fe2 N6 92.81(10) 5 . ?
N6 Fe2 N6 92.81(10) 9 . ?
C1 N1 C5 118.1(2) . . ?
C1 N1 Fe1 127.1(2) . . ?
C5 N1 Fe1 114.81(18) . . ?
C6 N2 N3 106.3(2) . . ?
C6 N2 Fe1 115.98(18) . . ?
N3 N2 Fe1 136.26(17) . . ?
N2 N3 C8 110.4(2) . . ?
N2 N3 H3 112(2) . . ?
C8 N3 H3 137(2) . . ?
N5 N4 C21 110.8(2) . . ?
N5 N4 H4 118(3) . . ?
C21 N4 H4 130(3) . . ?
C23 N5 N4 105.5(2) . . ?
C23 N5 Fe2 115.90(18) . . ?
N4 N5 Fe2 135.44(17) . . ?
C28 N6 C24 117.0(3) . . ?
C28 N6 Fe2 127.8(2) . . ?
C24 N6 Fe2 115.15(19) . . ?
N1 C1 C2 122.4(3) . . ?
N1 C1 H1A 118.8 . . ?
C2 C1 H1A 118.8 . . ?
C3 C2 C1 119.0(3) . . ?
C3 C2 H2A 120.5 . . ?
C1 C2 H2A 120.5 . . ?
C2 C3 C4 119.6(3) . . ?
C2 C3 H3A 120.2 . . ?
C4 C3 H3A 120.2 . . ?
C3 C4 C5 118.2(3) . . ?
C3 C4 H4A 120.9 . . ?
C5 C4 H4A 120.9 . . ?
N1 C5 C4 122.7(3) . . ?
N1 C5 C6 113.4(2) . . ?
C4 C5 C6 123.9(3) . . ?
N2 C6 C7 110.8(2) . . ?
N2 C6 C5 114.9(2) . . ?
C7 C6 C5 134.2(2) . . ?
C8 C7 C6 105.4(2) . . ?
C8 C7 H7A 127.3 . . ?
C6 C7 H7A 127.3 . . ?
N3 C8 C7 107.0(2) . . ?
N3 C8 C9 123.1(2) . . ?
C7 C8 C9 129.9(2) . . ?
C14 C9 C10 118.9(3) . . ?
C14 C9 C8 121.5(2) . . ?
C10 C9 C8 119.6(3) . . ?
C11 C10 C9 120.3(4) . . ?
C11 C10 H10A 119.8 . . ?
C9 C10 H10A 119.8 . . ?
C10 C11 C12 120.3(4) . . ?
C10 C11 H11A 119.9 . . ?
C12 C11 H11A 119.9 . . ?
C11 C12 C13 120.8(3) . . ?
C11 C12 H12A 119.6 . . ?
C13 C12 H12A 119.6 . . ?
C12 C13 C14 118.5(3) . . ?
C12 C13 C15 122.2(3) . . ?
C14 C13 C15 119.1(3) . . ?
C9 C14 C13 121.1(3) . . ?
C9 C14 H14A 119.5 . . ?
C13 C14 H14A 119.5 . . ?
C16 C15 C20 118.8(3) . . ?
C16 C15 C13 123.3(3) . . ?
C20 C15 C13 117.8(3) . . ?
C17 C16 C15 120.0(3) . . ?
C17 C16 H16A 120.0 . . ?
C15 C16 H16A 120.0 . . ?
C16 C17 C18 121.4(3) . . ?
C16 C17 H17A 119.3 . . ?
C18 C17 H17A 119.3 . . ?
C17 C18 C19 119.1(4) . . ?
C17 C18 H18A 120.4 . . ?
C19 C18 H18A 120.4 . . ?
C20 C19 C18 118.7(3) . . ?
C20 C19 C21 121.1(2) . . ?
C18 C19 C21 120.1(3) . . ?
C19 C20 C15 121.8(3) . . ?
C19 C20 H20A 119.1 . . ?
C15 C20 H20A 119.1 . . ?
N4 C21 C22 107.1(2) . . ?
N4 C21 C19 121.1(3) . . ?
C22 C21 C19 131.5(3) . . ?
C23 C22 C21 105.2(2) . . ?
C23 C22 H22A 127.4 . . ?
C21 C22 H22A 127.4 . . ?
N5 C23 C22 111.5(2) . . ?
N5 C23 C24 114.6(2) . . ?
C22 C23 C24 133.9(3) . . ?
N6 C24 C25 123.1(3) . . ?
N6 C24 C23 113.0(2) . . ?
C25 C24 C23 123.9(3) . . ?
C24 C25 C26 118.5(3) . . ?
C24 C25 H25A 120.7 . . ?
C26 C25 H25A 120.7 . . ?
C27 C26 C25 119.5(3) . . ?
C27 C26 H26A 120.2 . . ?
C25 C26 H26A 120.2 . . ?
C26 C27 C28 119.2(3) . . ?
C26 C27 H27A 120.4 . . ?
C28 C27 H27A 120.4 . . ?
N6 C28 C27 122.6(3) . . ?
N6 C28 H28A 118.7 . . ?
C27 C28 H28A 118.7 . . ?
O2 Fe3 O2 90.18(8) 5 . ?
O2 Fe3 O2 90.18(8) 5 9 ?
O2 Fe3 O2 90.18(8) . 9 ?
O2 Fe3 O1 170.79(7) 5 9 ?
O2 Fe3 O1 95.37(7) . 9 ?
O2 Fe3 O1 82.47(7) 9 9 ?
O2 Fe3 O1 82.48(7) 5 5 ?
O2 Fe3 O1 170.79(7) . 5 ?
O2 Fe3 O1 95.37(7) 9 5 ?
O1 Fe3 O1 92.65(7) 9 5 ?
O2 Fe3 O1 95.37(7) 5 . ?
O2 Fe3 O1 82.48(7) . . ?
O2 Fe3 O1 170.79(7) 9 . ?
O1 Fe3 O1 92.65(7) 9 . ?
O1 Fe3 O1 92.65(7) 5 . ?
C29 O1 Fe3 113.17(16) . . ?
C30 O2 Fe3 112.98(16) . . ?
O1 C29 C34 124.4(2) . . ?
O1 C29 C30 115.0(2) . . ?
C34 C29 C30 120.7(2) . . ?
O2 C30 C31 122.8(2) . . ?
O2 C30 C29 116.3(2) . . ?
C31 C30 C29 120.8(2) . . ?
C30 C31 C32 121.8(3) . . ?
C30 C31 H31A 119.1 . . ?
C32 C31 H31A 119.1 . . ?
O4 C32 C31 124.6(3) . . ?
O4 C32 C33 117.8(3) . . ?
C31 C32 C33 117.5(3) . . ?
O3 C33 C34 124.7(3) . . ?
O3 C33 C32 117.4(3) . . ?
C34 C33 C32 117.9(3) . . ?
C29 C34 C33 121.2(3) . . ?
C29 C34 H34A 119.4 . . ?
C33 C34 H34A 119.4 . . ?
F3 B1 F4 113(2) . . ?
F3 B1 F2 104.2(16) . . ?
F4 B1 F2 104.4(14) . . ?
F3 B1 F1 116(2) . . ?
F4 B1 F1 108.9(17) . . ?
F2 B1 F1 109.7(19) . . ?

loop_
_geom_bond_atom_site_label_1
_geom_bond_atom_site_label_2
_geom_bond_distance
_geom_bond_site_symmetry_2
_geom_bond_publ_flag
Fe1 N2 1.958(2) . ?
Fe1 N2 1.958(2) 9 ?
Fe1 N2 1.958(2) 5 ?
Fe1 N1 1.999(2) . ?
Fe1 N1 1.999(2) 9 ?
Fe1 N1 1.999(2) 5 ?
Fe2 N5 1.965(2) . ?
Fe2 N5 1.965(2) 9 ?
Fe2 N5 1.965(2) 5 ?
Fe2 N6 2.008(2) 5 ?
Fe2 N6 2.008(2) 9 ?
Fe2 N6 2.009(2) . ?
N1 C1 1.333(4) . ?
N1 C5 1.351(4) . ?
N2 C6 1.330(3) . ?
N2 N3 1.343(3) . ?
N3 C8 1.364(3) . ?
N3 H3 0.91(4) . ?
N4 N5 1.351(3) . ?
N4 C21 1.355(3) . ?
N4 H4 0.85(2) . ?
N5 C23 1.334(3) . ?
N6 C28 1.343(4) . ?
N6 C24 1.350(4) . ?
C1 C2 1.390(4) . ?
C1 H1A 0.9400 . ?
C2 C3 1.374(5) . ?
C2 H2A 0.9400 . ?
C3 C4 1.376(5) . ?
C3 H3A 0.9400 . ?
C4 C5 1.391(4) . ?
C4 H4A 0.9400 . ?
C5 C6 1.451(4) . ?
C6 C7 1.385(4) . ?
C7 C8 1.372(4) . ?
C7 H7A 0.9400 . ?
C8 C9 1.465(4) . ?
C9 C14 1.383(4) . ?
C9 C10 1.390(4) . ?
C10 C11 1.374(5) . ?
C10 H10A 0.9400 . ?
C11 C12 1.375(6) . ?
C11 H11A 0.9400 . ?
C12 C13 1.383(5) . ?
C12 H12A 0.9400 . ?
C13 C14 1.397(4) . ?
C13 C15 1.477(5) . ?
C14 H14A 0.9400 . ?
C15 C16 1.385(4) . ?
C15 C20 1.391(4) . ?
C16 C17 1.361(6) . ?
C16 H16A 0.9400 . ?
C17 C18 1.387(5) . ?
C17 H17A 0.9400 . ?
C18 C19 1.404(4) . ?
C18 H18A 0.9400 . ?
C19 C20 1.369(4) . ?
C19 C21 1.472(4) . ?
C20 H20A 0.9400 . ?
C21 C22 1.379(4) . ?
C22 C23 1.376(4) . ?
C22 H22A 0.9400 . ?
C23 C24 1.458(4) . ?
C24 C25 1.371(4) . ?
C25 C26 1.378(5) . ?
C25 H25A 0.9400 . ?
C26 C27 1.354(6) . ?
C26 H26A 0.9400 . ?
C27 C28 1.382(5) . ?
C27 H27A 0.9400 . ?
C28 H28A 0.9400 . ?
Fe3 O2 1.9883(18) 5 ?
Fe3 O2 1.9883(18) . ?
Fe3 O2 1.9883(18) 9 ?
Fe3 O1 2.0015(17) 9 ?
Fe3 O1 2.0015(17) 5 ?
Fe3 O1 2.0016(17) . ?
O1 C29 1.303(3) . ?
O2 C30 1.299(3) . ?
O3 C33 1.218(4) . ?
O4 C32 1.216(4) . ?
C29 C34 1.347(4) . ?
C29 C30 1.503(4) . ?
C30 C31 1.360(4) . ?
C31 C32 1.410(5) . ?
C31 H31A 0.9400 . ?
C32 C33 1.565(5) . ?
C33 C34 1.435(4) . ?
C34 H34A 0.9400 . ?
B1 F3 1.359(14) . ?
B1 F4 1.362(14) . ?
B1 F2 1.363(12) . ?
B1 F1 1.364(14) . ?

loop_
_geom_hbond_atom_site_label_D
_geom_hbond_atom_site_label_H
_geom_hbond_atom_site_label_A
_geom_hbond_distance_DH
_geom_hbond_distance_HA
_geom_hbond_distance_DA
_geom_hbond_angle_DHA
_geom_hbond_site_symmetry_A
_geom_hbond_publ_flag
N3 H3 O1 0.91(4) 2.02(4) 2.877(3) 157(3) . yes
N4 H4 O2 0.85(2) 2.11(2) 2.940(3) 170(3) 5 yes
